data_7107206
loop_
_publ_author_name
'Rajashekharayya A.Sanguramath'
'Sanjib K.Patra'
'Michael Green'
'Christopher A. Russell'

_publ_section_title
;
 The coordination and polymerisation of cyclic 1,3-dienes by gold(I)
 cations
;
_journal_name_full Chem.Commun.
_journal_page_first 1060
_journal_paper_doi 10.1039/c1cc16193h
_journal_volume 48
_journal_year 2012
_chemical_absolute_configuration ad
_chemical_formula_moiety 'C22 H39 Au P F6 Sb'
_chemical_formula_sum 'C22 H39 Au F6 P Sb'
_chemical_formula_weight 767.22
_chemical_name_systematic
;
?
;
_space_group_IT_number 4
_symmetry_cell_setting monoclinic
_symmetry_space_group_name_Hall 'P 2yb'
_symmetry_space_group_name_H-M 'P 1 21 1'
_atom_sites_solution_hydrogens geom
_atom_sites_solution_primary direct
_atom_sites_solution_secondary difmap
_audit_creation_method SHELXL-97
_cell_angle_alpha 90.00
_cell_angle_beta 103.296(8)
_cell_angle_gamma 90.00
_cell_formula_units_Z 2
_cell_length_a 8.4126(11)
_cell_length_b 13.2481(19)
_cell_length_c 12.0197(15)
_cell_measurement_reflns_used 5462
_cell_measurement_temperature 100(2)
_cell_measurement_theta_max 27.00
_cell_measurement_theta_min 2.69
_cell_volume 1303.7(3)
_computing_cell_refinement 'Bruker SMART'
_computing_data_collection 'Bruker SMART'
_computing_data_reduction 'Bruker SAINT'
_computing_molecular_graphics 'Bruker SHELXTL'
_computing_publication_material 'Bruker SHELXTL'
_computing_structure_refinement 'SHELXL-97 (Sheldrick, 2008)'
_computing_structure_solution 'SHELXS-97 (Sheldrick, 2008)'
_diffrn_ambient_temperature 100(2)
_diffrn_measured_fraction_theta_full 0.988
_diffrn_measured_fraction_theta_max 0.988
_diffrn_measurement_device_type 'CCD area detector'
_diffrn_measurement_method 'phi and omega scans'
_diffrn_radiation_monochromator graphite
_diffrn_radiation_source 'fine-focus sealed tube'
_diffrn_radiation_type MoK\a
_diffrn_radiation_wavelength 0.71073
_diffrn_reflns_av_R_equivalents 0.0378
_diffrn_reflns_av_sigmaI/netI 0.0722
_diffrn_reflns_limit_h_max 10
_diffrn_reflns_limit_h_min -10
_diffrn_reflns_limit_k_max 17
_diffrn_reflns_limit_k_min -16
_diffrn_reflns_limit_l_max 15
_diffrn_reflns_limit_l_min -15
_diffrn_reflns_number 14619
_diffrn_reflns_theta_full 27.57
_diffrn_reflns_theta_max 27.57
_diffrn_reflns_theta_min 3.35
_exptl_absorpt_coefficient_mu 6.768
_exptl_absorpt_correction_T_max 0.713
_exptl_absorpt_correction_T_min 0.448
_exptl_absorpt_correction_type multi-scan
_exptl_absorpt_process_details SADABS-2008/1
_exptl_crystal_colour colourless
_exptl_crystal_density_diffrn 1.954
_exptl_crystal_density_method 'not measured'
_exptl_crystal_description Rectangular
_exptl_crystal_F_000 740
_exptl_crystal_size_max 0.30
_exptl_crystal_size_mid 0.10
_exptl_crystal_size_min 0.05
_refine_diff_density_max 1.097
_refine_diff_density_min -1.261
_refine_diff_density_rms 0.157
_refine_ls_abs_structure_details 'Flack H D (1983), Acta Cryst. A39, 876-881'
_refine_ls_abs_structure_Flack -0.001(5)
_refine_ls_extinction_method none
_refine_ls_goodness_of_fit_ref 0.945
_refine_ls_hydrogen_treatment constr
_refine_ls_matrix_type full
_refine_ls_number_parameters 284
_refine_ls_number_reflns 5644
_refine_ls_number_restraints 1
_refine_ls_restrained_S_all 0.945
_refine_ls_R_factor_all 0.0394
_refine_ls_R_factor_gt 0.0321
_refine_ls_shift/su_max 0.001
_refine_ls_shift/su_mean 0.000
_refine_ls_structure_factor_coef Fsqd
_refine_ls_weighting_details 'calc w=1/[\s^2^(Fo^2^)+(0.0000P)^2^+0.0000P] where P=(Fo^2^+2Fc^2^)/3'
_refine_ls_weighting_scheme calc
_refine_ls_wR_factor_gt 0.0635
_refine_ls_wR_factor_ref 0.0666
_reflns_number_gt 5020
_reflns_number_total 5644
_reflns_threshold_expression >2sigma(I)
_cod_data_source_file c1cc16193h.txt
_cod_data_source_block 2
_cod_original_sg_symbol_H-M P2(1)
_cod_database_code 7107206

loop_
_symmetry_equiv_pos_as_xyz
'x, y, z'
'-x, y+1/2, -z'

loop_
_atom_site_label
_atom_site_type_symbol
_atom_site_fract_x
_atom_site_fract_y
_atom_site_fract_z
_atom_site_U_iso_or_equiv
_atom_site_adp_type
_atom_site_occupancy
_atom_site_symmetry_multiplicity
_atom_site_calc_flag
_atom_site_refinement_flags
Au1 Au 0.34157(3) 0.76636(2) 0.723700(19) 0.02443(7) Uani 1 1 d .
C1 C 0.3571(9) 0.8796(6) 0.5840(6) 0.0357(14) Uani 1 1 d .
H1 H 0.2476 0.8923 0.5884 0.043 Uiso 1 1 calc R
C2 C 0.4143(9) 0.7914(6) 0.5526(6) 0.0357(14) Uani 1 1 d .
H2 H 0.3507 0.7334 0.5256 0.043 Uiso 1 1 calc R
C3 C 0.5948(9) 0.8008(6) 0.5675(7) 0.0328(19) Uani 1 1 d .
H3 H 0.6629 0.7381 0.5783 0.039 Uiso 1 1 calc R
C4 C 0.6355(9) 0.8843(6) 0.6567(7) 0.0397(19) Uani 1 1 d .
H4A H 0.6364 0.8597 0.7345 0.048 Uiso 1 1 calc R
H4B H 0.7409 0.9175 0.6564 0.048 Uiso 1 1 calc R
C5 C 0.4915(10) 0.9525(7) 0.6104(7) 0.039(2) Uani 1 1 d .
H5 H 0.4767 1.0110 0.6596 0.047 Uiso 1 1 calc R
C6 C 0.5345(10) 0.9792(6) 0.4921(6) 0.040(2) Uani 1 1 d .
H6 H 0.6209 1.0324 0.5021 0.047 Uiso 1 1 calc R
C7 C 0.3896(9) 1.0051(6) 0.3914(7) 0.0358(19) Uani 1 1 d .
H7A H 0.2906 1.0198 0.4200 0.043 Uiso 1 1 calc R
H7B H 0.4156 1.0651 0.3499 0.043 Uiso 1 1 calc R
C8 C 0.3630(9) 0.9196(5) 0.3179(6) 0.0294(17) Uani 1 1 d .
H8 H 0.2733 0.9129 0.2539 0.035 Uiso 1 1 calc R
C9 C 0.4843(11) 0.8467(7) 0.3509(8) 0.049(2) Uani 1 1 d .
H9 H 0.4919 0.7866 0.3094 0.059 Uiso 1 1 calc R
C10 C 0.6006(10) 0.8755(7) 0.4597(7) 0.043(2) Uani 1 1 d .
H10 H 0.7144 0.8821 0.4487 0.052 Uiso 1 1 calc R
P1 P 0.2799(2) 0.68479(13) 0.87703(14) 0.0174(3) Uani 1 1 d .
C11 C 0.1707(8) 0.5637(5) 0.8222(6) 0.0232(15) Uani 1 1 d .
C12 C 0.2990(13) 0.4861(8) 0.7962(11) 0.075(4) Uani 1 1 d .
H12A H 0.2430 0.4239 0.7650 0.113 Uiso 1 1 calc R
H12B H 0.3797 0.4707 0.8670 0.113 Uiso 1 1 calc R
H12C H 0.3543 0.5154 0.7404 0.113 Uiso 1 1 calc R
C13 C 0.0424(14) 0.5805(8) 0.7134(9) 0.088(5) Uani 1 1 d .
H13A H 0.0080 0.5153 0.6773 0.132 Uiso 1 1 calc R
H13B H 0.0878 0.6224 0.6611 0.132 Uiso 1 1 calc R
H13C H -0.0520 0.6147 0.7313 0.132 Uiso 1 1 calc R
C14 C 0.0921(14) 0.5082(7) 0.9083(8) 0.060(3) Uani 1 1 d .
H14A H 0.0047 0.5500 0.9256 0.090 Uiso 1 1 calc R
H14B H 0.1750 0.4955 0.9787 0.090 Uiso 1 1 calc R
H14C H 0.0465 0.4439 0.8754 0.090 Uiso 1 1 calc R
C15 C 0.1420(8) 0.7714(7) 0.9385(6) 0.0315(15) Uani 1 1 d .
C16 C -0.0222(10) 0.7784(11) 0.8509(8) 0.078(4) Uani 1 1 d .
H16A H -0.0708 0.7110 0.8375 0.118 Uiso 1 1 calc R
H16B H -0.0046 0.8058 0.7789 0.118 Uiso 1 1 calc R
H16C H -0.0959 0.8230 0.8804 0.118 Uiso 1 1 calc R
C17 C 0.1123(15) 0.7354(7) 1.0515(9) 0.072(4) Uani 1 1 d .
H17A H 0.2163 0.7325 1.1084 0.108 Uiso 1 1 calc R
H17B H 0.0628 0.6681 1.0418 0.108 Uiso 1 1 calc R
H17C H 0.0384 0.7824 1.0774 0.108 Uiso 1 1 calc R
C18 C 0.2181(12) 0.8766(7) 0.9533(11) 0.073(3) Uani 1 1 d .
H18A H 0.1582 0.9192 0.9964 0.109 Uiso 1 1 calc R
H18B H 0.2124 0.9067 0.8780 0.109 Uiso 1 1 calc R
H18C H 0.3325 0.8716 0.9950 0.109 Uiso 1 1 calc R
C19 C 0.4770(8) 0.6601(5) 0.9879(6) 0.0242(15) Uani 1 1 d .
C20 C 0.4571(10) 0.5857(9) 1.0834(7) 0.057(3) Uani 1 1 d .
H20A H 0.5634 0.5748 1.1360 0.086 Uiso 1 1 calc R
H20B H 0.4146 0.5212 1.0491 0.086 Uiso 1 1 calc R
H20C H 0.3807 0.6141 1.1255 0.086 Uiso 1 1 calc R
C21 C 0.5513(10) 0.7591(9) 1.0403(8) 0.064(3) Uani 1 1 d .
H21A H 0.6563 0.7456 1.0934 0.097 Uiso 1 1 calc R
H21B H 0.4770 0.7912 1.0816 0.097 Uiso 1 1 calc R
H21C H 0.5684 0.8043 0.9795 0.097 Uiso 1 1 calc R
C22 C 0.6035(9) 0.6112(7) 0.9289(7) 0.048(2) Uani 1 1 d .
H22A H 0.6197 0.6548 0.8666 0.071 Uiso 1 1 calc R
H22B H 0.5633 0.5452 0.8979 0.071 Uiso 1 1 calc R
H22C H 0.7076 0.6026 0.9848 0.071 Uiso 1 1 calc R
Sb1 Sb 0.03584(5) 0.14692(4) 0.65839(4) 0.02616(12) Uani 1 1 d .
F1 F 0.1065(6) 0.0870(4) 0.8007(4) 0.0468(12) Uani 1 1 d .
F2 F 0.2500(5) 0.1510(4) 0.6410(4) 0.0527(13) Uani 1 1 d .
F3 F 0.0628(5) 0.2741(5) 0.7289(4) 0.0507(11) Uani 1 1 d .
F4 F -0.1793(5) 0.1420(4) 0.6754(4) 0.0491(12) Uani 1 1 d .
F5 F 0.0079(7) 0.0211(4) 0.5886(5) 0.0614(15) Uani 1 1 d .
F6 F -0.0355(7) 0.2122(4) 0.5171(4) 0.0632(16) Uani 1 1 d .

loop_
_atom_site_aniso_label
_atom_site_aniso_U_11
_atom_site_aniso_U_22
_atom_site_aniso_U_33
_atom_site_aniso_U_23
_atom_site_aniso_U_13
_atom_site_aniso_U_12
Au1 0.02011(11) 0.03639(15) 0.01668(11) 0.00505(15) 0.00398(8) -0.00766(14)
C1 0.037(3) 0.044(4) 0.029(3) 0.019(3) 0.014(2) 0.000(3)
C2 0.037(3) 0.044(4) 0.029(3) 0.019(3) 0.014(2) 0.000(3)
C3 0.023(4) 0.040(5) 0.039(4) -0.001(3) 0.016(3) -0.004(3)
C4 0.030(4) 0.039(5) 0.056(5) 0.001(4) 0.022(4) -0.011(4)
C5 0.043(5) 0.044(5) 0.026(4) -0.001(4) -0.003(4) 0.004(4)
C6 0.036(5) 0.056(6) 0.025(4) -0.011(4) 0.006(4) -0.023(4)
C7 0.027(4) 0.036(5) 0.045(5) 0.001(4) 0.010(4) 0.003(3)
C8 0.033(4) 0.032(5) 0.023(4) 0.007(3) 0.006(3) -0.008(3)
C9 0.055(6) 0.037(5) 0.057(6) 0.002(4) 0.015(5) -0.019(4)
C10 0.035(4) 0.060(6) 0.039(5) 0.018(5) 0.021(4) 0.008(4)
P1 0.0168(8) 0.0222(9) 0.0141(8) 0.0006(7) 0.0054(7) -0.0027(6)
C11 0.016(3) 0.032(4) 0.022(3) -0.002(3) 0.004(3) -0.012(3)
C12 0.074(7) 0.064(7) 0.101(9) -0.060(7) 0.049(7) -0.033(6)
C13 0.097(9) 0.065(7) 0.064(7) 0.020(6) -0.059(7) -0.049(6)
C14 0.098(8) 0.043(6) 0.041(5) 0.002(4) 0.019(6) -0.038(5)
C15 0.034(3) 0.025(3) 0.042(4) 0.004(5) 0.022(3) 0.008(4)
C16 0.038(5) 0.123(11) 0.078(7) -0.004(9) 0.021(5) 0.051(7)
C17 0.125(9) 0.037(6) 0.083(7) 0.013(5) 0.085(8) 0.032(5)
C18 0.077(7) 0.019(5) 0.141(10) -0.011(6) 0.064(7) 0.012(4)
C19 0.022(3) 0.029(4) 0.021(3) 0.003(3) 0.003(3) -0.001(3)
C20 0.028(4) 0.107(8) 0.030(5) 0.025(5) -0.005(4) -0.008(5)
C21 0.048(5) 0.054(6) 0.070(6) -0.017(7) -0.030(4) -0.007(6)
C22 0.033(4) 0.062(6) 0.041(5) 0.013(4) -0.005(4) 0.026(4)
Sb1 0.0216(2) 0.0316(3) 0.0221(2) -0.0047(2) -0.00125(19) 0.0013(2)
F1 0.050(3) 0.049(3) 0.038(3) 0.011(2) 0.003(2) 0.004(2)
F2 0.034(2) 0.064(3) 0.066(3) 0.012(3) 0.023(2) 0.002(2)
F3 0.065(3) 0.030(2) 0.060(3) -0.008(3) 0.021(2) -0.008(3)
F4 0.025(2) 0.062(3) 0.057(3) -0.013(3) 0.004(2) -0.003(2)
F5 0.067(4) 0.047(3) 0.069(4) -0.039(3) 0.014(3) -0.010(3)
F6 0.073(4) 0.084(4) 0.030(3) 0.007(3) 0.005(3) 0.024(3)

loop_
_atom_type_symbol
_atom_type_description
_atom_type_scat_dispersion_real
_atom_type_scat_dispersion_imag
_atom_type_scat_source
C C 0.0033 0.0016 'International Tables Vol C Tables 4.2.6.8 and 6.1.1.4'
H H 0.0000 0.0000 'International Tables Vol C Tables 4.2.6.8 and 6.1.1.4'
F F 0.0171 0.0103 'International Tables Vol C Tables 4.2.6.8 and 6.1.1.4'
Sb Sb -0.5866 1.5461 'International Tables Vol C Tables 4.2.6.8 and 6.1.1.4'
Au Au -2.0133 8.8022 'International Tables Vol C Tables 4.2.6.8 and 6.1.1.4'
P P 0.1023 0.0942 'International Tables Vol C Tables 4.2.6.8 and 6.1.1.4'

loop_
_geom_angle_atom_site_label_1
_geom_angle_atom_site_label_2
_geom_angle_atom_site_label_3
_geom_angle
C1 Au1 P1 164.5(2)
C1 Au1 C2 34.3(3)
P1 Au1 C2 160.2(2)
C2 C1 C5 108.9(7)
C2 C1 Au1 73.8(4)
C5 C1 Au1 116.6(5)
C2 C1 H1 125.6
C5 C1 H1 125.6
Au1 C1 H1 81.7
C1 C2 C3 108.2(7)
C1 C2 Au1 71.9(4)
C3 C2 Au1 112.1(5)
C1 C2 H2 125.9
C3 C2 H2 125.9
Au1 C2 H2 86.8
C2 C3 C4 101.7(6)
C2 C3 C10 99.8(6)
C4 C3 C10 94.3(6)
C2 C3 H3 118.9
C4 C3 H3 118.9
C10 C3 H3 118.9
C5 C4 C3 98.2(7)
C5 C4 H4A 112.1
C3 C4 H4A 112.1
C5 C4 H4B 112.1
C3 C4 H4B 112.1
H4A C4 H4B 109.8
C1 C5 C4 101.5(7)
C1 C5 C6 106.1(6)
C4 C5 C6 97.8(7)
C1 C5 H5 116.3
C4 C5 H5 116.3
C6 C5 H5 116.3
C7 C6 C10 105.2(6)
C7 C6 C5 116.8(6)
C10 C6 C5 101.2(7)
C7 C6 H6 111.0
C10 C6 H6 111.0
C5 C6 H6 111.0
C8 C7 C6 107.0(6)
C8 C7 H7A 110.3
C6 C7 H7A 110.3
C8 C7 H7B 110.3
C6 C7 H7B 110.3
H7A C7 H7B 108.6
C9 C8 C7 112.0(7)
C9 C8 H8 124.0
C7 C8 H8 124.0
C8 C9 C10 111.2(8)
C8 C9 H9 124.4
C10 C9 H9 124.4
C9 C10 C6 104.1(7)
C9 C10 C3 114.0(7)
C6 C10 C3 104.9(6)
C9 C10 H10 111.2
C6 C10 H10 111.2
C3 C10 H10 111.2
C11 P1 C15 110.9(3)
C11 P1 C19 112.0(3)
C15 P1 C19 110.1(3)
C11 P1 Au1 107.5(2)
C15 P1 Au1 107.4(3)
C19 P1 Au1 108.8(2)
C13 C11 C14 108.7(7)
C13 C11 C12 108.1(8)
C14 C11 C12 104.1(8)
C13 C11 P1 111.7(5)
C14 C11 P1 114.9(5)
C12 C11 P1 108.8(5)
C11 C12 H12A 109.5
C11 C12 H12B 109.5
H12A C12 H12B 109.5
C11 C12 H12C 109.5
H12A C12 H12C 109.5
H12B C12 H12C 109.5
C11 C13 H13A 109.5
C11 C13 H13B 109.5
H13A C13 H13B 109.5
C11 C13 H13C 109.5
H13A C13 H13C 109.5
H13B C13 H13C 109.5
C11 C14 H14A 109.5
C11 C14 H14B 109.5
H14A C14 H14B 109.5
C11 C14 H14C 109.5
H14A C14 H14C 109.5
H14B C14 H14C 109.5
C17 C15 C18 109.5(8)
C17 C15 C16 109.0(8)
C18 C15 C16 108.1(9)
C17 C15 P1 113.6(6)
C18 C15 P1 108.7(5)
C16 C15 P1 107.7(6)
C15 C16 H16A 109.5
C15 C16 H16B 109.5
H16A C16 H16B 109.5
C15 C16 H16C 109.5
H16A C16 H16C 109.5
H16B C16 H16C 109.5
C15 C17 H17A 109.5
C15 C17 H17B 109.5
H17A C17 H17B 109.5
C15 C17 H17C 109.5
H17A C17 H17C 109.5
H17B C17 H17C 109.5
C15 C18 H18A 109.5
C15 C18 H18B 109.5
H18A C18 H18B 109.5
C15 C18 H18C 109.5
H18A C18 H18C 109.5
H18B C18 H18C 109.5
C21 C19 C22 106.8(6)
C21 C19 C20 110.2(7)
C22 C19 C20 106.0(6)
C21 C19 P1 110.5(5)
C22 C19 P1 109.3(5)
C20 C19 P1 113.7(5)
C19 C20 H20A 109.5
C19 C20 H20B 109.5
H20A C20 H20B 109.5
C19 C20 H20C 109.5
H20A C20 H20C 109.5
H20B C20 H20C 109.5
C19 C21 H21A 109.5
C19 C21 H21B 109.5
H21A C21 H21B 109.5
C19 C21 H21C 109.5
H21A C21 H21C 109.5
H21B C21 H21C 109.5
C19 C22 H22A 109.5
C19 C22 H22B 109.5
H22A C22 H22B 109.5
C19 C22 H22C 109.5
H22A C22 H22C 109.5
H22B C22 H22C 109.5
F1 Sb1 F5 90.7(2)
F1 Sb1 F2 90.1(2)
F5 Sb1 F2 90.0(2)
F1 Sb1 F4 89.8(2)
F5 Sb1 F4 89.6(2)
F2 Sb1 F4 179.6(3)
F1 Sb1 F3 89.3(2)
F5 Sb1 F3 179.7(2)
F2 Sb1 F3 90.3(2)
F4 Sb1 F3 90.1(2)
F1 Sb1 F6 177.9(2)
F5 Sb1 F6 91.4(3)
F2 Sb1 F6 90.1(2)
F4 Sb1 F6 89.9(2)
F3 Sb1 F6 88.6(2)

loop_
_geom_bond_atom_site_label_1
_geom_bond_atom_site_label_2
_geom_bond_distance
Au1 C1 2.278(7)
Au1 P1 2.2964(16)
Au1 C2 2.301(7)
C1 C2 1.351(11)
C1 C5 1.465(11)
C1 H1 0.9500
C2 C3 1.492(10)
C2 H2 0.9500
C3 C4 1.524(11)
C3 C10 1.640(11)
C3 H3 1.0000
C4 C5 1.511(11)
C4 H4A 0.9900
C4 H4B 0.9900
C5 C6 1.586(11)
C5 H5 1.0000
C6 C7 1.545(11)
C6 C10 1.564(12)
C6 H6 1.0000
C7 C8 1.423(10)
C7 H7A 0.9900
C7 H7B 0.9900
C8 C9 1.394(11)
C8 H8 0.9500
C9 C10 1.492(12)
C9 H9 0.9500
C10 H10 1.0000
P1 C11 1.891(7)
P1 C15 1.898(7)
P1 C19 1.902(7)
C11 C13 1.508(11)
C11 C14 1.536(10)
C11 C12 1.573(12)
C12 H12A 0.9800
C12 H12B 0.9800
C12 H12C 0.9800
C13 H13A 0.9800
C13 H13B 0.9800
C13 H13C 0.9800
C14 H14A 0.9800
C14 H14B 0.9800
C14 H14C 0.9800
C15 C17 1.513(11)
C15 C18 1.528(13)
C15 C16 1.534(10)
C16 H16A 0.9800
C16 H16B 0.9800
C16 H16C 0.9800
C17 H17A 0.9800
C17 H17B 0.9800
C17 H17C 0.9800
C18 H18A 0.9800
C18 H18B 0.9800
C18 H18C 0.9800
C19 C21 1.525(12)
C19 C22 1.551(10)
C19 C20 1.552(11)
C20 H20A 0.9800
C20 H20B 0.9800
C20 H20C 0.9800
C21 H21A 0.9800
C21 H21B 0.9800
C21 H21C 0.9800
C22 H22A 0.9800
C22 H22B 0.9800
C22 H22C 0.9800
Sb1 F1 1.855(4)
Sb1 F5 1.856(5)
Sb1 F2 1.861(4)
Sb1 F4 1.869(4)
Sb1 F3 1.876(6)
Sb1 F6 1.877(5)

loop_
_geom_torsion_atom_site_label_1
_geom_torsion_atom_site_label_2
_geom_torsion_atom_site_label_3
_geom_torsion_atom_site_label_4
_geom_torsion
P1 Au1 C1 C2 -163.8(6)
P1 Au1 C1 C5 92.8(9)
C2 Au1 C1 C5 -103.4(8)
C5 C1 C2 C3 5.1(8)
Au1 C1 C2 C3 -108.0(5)
C5 C1 C2 Au1 113.1(6)
P1 Au1 C2 C1 167.3(5)
C1 Au1 C2 C3 102.8(7)
P1 Au1 C2 C3 -89.9(8)
C1 C2 C3 C4 23.7(8)
Au1 C2 C3 C4 -53.6(7)
C1 C2 C3 C10 -72.8(7)
Au1 C2 C3 C10 -150.1(5)
C2 C3 C4 C5 -41.0(7)
C10 C3 C4 C5 59.9(6)
C2 C1 C5 C4 -32.1(8)
Au1 C1 C5 C4 48.8(8)
C2 C1 C5 C6 69.6(8)
Au1 C1 C5 C6 150.5(5)
C3 C4 C5 C1 44.1(7)
C3 C4 C5 C6 -64.2(7)
C1 C5 C6 C7 47.7(9)
C4 C5 C6 C7 152.1(7)
C1 C5 C6 C10 -65.9(8)
C4 C5 C6 C10 38.5(7)
C10 C6 C7 C8 6.8(8)
C5 C6 C7 C8 -104.4(8)
C6 C7 C8 C9 -7.2(9)
C7 C8 C9 C10 4.6(10)
C8 C9 C10 C6 0.0(9)
C8 C9 C10 C3 113.7(7)
C7 C6 C10 C9 -4.1(8)
C5 C6 C10 C9 117.8(7)
C7 C6 C10 C3 -124.2(7)
C5 C6 C10 C3 -2.2(7)
C2 C3 C10 C9 -44.7(9)
C4 C3 C10 C9 -147.4(7)
C2 C3 C10 C6 68.4(7)
C4 C3 C10 C6 -34.3(7)
C1 Au1 P1 C11 117.4(8)
C2 Au1 P1 C11 -35.0(6)
C1 Au1 P1 C15 -2.0(8)
C2 Au1 P1 C15 -154.4(6)
C1 Au1 P1 C19 -121.1(8)
C2 Au1 P1 C19 86.5(6)
C15 P1 C11 C13 72.3(8)
C19 P1 C11 C13 -164.3(7)
Au1 P1 C11 C13 -44.9(7)
C15 P1 C11 C14 -52.2(7)
C19 P1 C11 C14 71.3(7)
Au1 P1 C11 C14 -169.3(6)
C15 P1 C11 C12 -168.4(6)
C19 P1 C11 C12 -44.9(7)
Au1 P1 C11 C12 74.5(6)
C11 P1 C15 C17 72.0(8)
C19 P1 C15 C17 -52.5(8)
Au1 P1 C15 C17 -170.8(7)
C11 P1 C15 C18 -165.9(6)
C19 P1 C15 C18 69.7(7)
Au1 P1 C15 C18 -48.6(6)
C11 P1 C15 C16 -48.9(8)
C19 P1 C15 C16 -173.4(7)
Au1 P1 C15 C16 68.3(7)
C11 P1 C19 C21 -173.4(6)
C15 P1 C19 C21 -49.5(7)
Au1 P1 C19 C21 68.0(6)
C11 P1 C19 C22 69.4(6)
C15 P1 C19 C22 -166.7(5)
Au1 P1 C19 C22 -49.3(5)
C11 P1 C19 C20 -48.9(7)
C15 P1 C19 C20 75.0(7)
Au1 P1 C19 C20 -167.5(6)
